data_4130667
loop_
_publ_author_name
'Yin, Haolin'
'Jin, Yi'
'Hertzog, Jerald E.'
'Mullane, Kimberly C.'
'Carroll, Patrick J.'
'Manor, Brian C.'
'Anna, Jessica M.'
'Schelter, Eric J.'

_publ_section_title
;
 The Hexachlorocerate(III) Anion: A Potent, Benchtop Stable, and Readily
 Available Ultraviolet A Photosensitizer for Aryl Chlorides.
;
_journal_issue 50
_journal_name_full 'Journal of the American Chemical Society'
_journal_page_first 16266
_journal_page_last 16273
_journal_paper_doi 10.1021/jacs.6b05712
_journal_volume 138
_journal_year 2016
_chemical_formula_sum 'C32 H72 Ce Cl6 N7'
_chemical_formula_weight 907.79
_space_group_IT_number 15
_space_group_name_Hall '-I 2ya'
_space_group_name_H-M_alt 'I 1 2/a 1'
_symmetry_cell_setting monoclinic
_symmetry_Int_Tables_number 15
_symmetry_space_group_name_H-M 'I 1 2/a 1'
_atom_sites_solution_hydrogens geom
_atom_sites_solution_primary direct
_audit_creation_method SHELXL-97
_cell_angle_alpha 90.00
_cell_angle_beta 91.349(2)
_cell_angle_gamma 90.00
_cell_formula_units_Z 4
_cell_length_a 18.102(3)
_cell_length_b 12.1714(10)
_cell_length_c 20.8315(16)
_cell_measurement_reflns_used 9848
_cell_measurement_temperature 100
_cell_measurement_theta_max 27.47
_cell_measurement_theta_min 2.79
_cell_volume 4588.5(9)
_computing_data_collection 'Bruker APEX2'
_computing_data_reduction 'Bruker SAINT'
_computing_structure_refinement 'SHELXL-97 (Sheldrick, 2008)'
_computing_structure_solution 'SHELXS-97 (Sheldrick, 2008)'
_diffrn_ambient_temperature 100(1)
_diffrn_measured_fraction_theta_full 0.998
_diffrn_measured_fraction_theta_max 0.998
_diffrn_measurement_device 'CCD Area Detector'
_diffrn_measurement_device_type 'Bruker APEXII'
_diffrn_measurement_method 'phi and omega scans'
_diffrn_radiation_monochromator graphite
_diffrn_radiation_source 'fine-focus sealed tube'
_diffrn_radiation_type MoK\a
_diffrn_radiation_wavelength 0.71073
_diffrn_reflns_av_R_equivalents 0.0208
_diffrn_reflns_av_sigmaI/netI 0.0112
_diffrn_reflns_limit_h_max 23
_diffrn_reflns_limit_h_min -23
_diffrn_reflns_limit_k_max 15
_diffrn_reflns_limit_k_min -15
_diffrn_reflns_limit_l_max 27
_diffrn_reflns_limit_l_min -26
_diffrn_reflns_number 43575
_diffrn_reflns_theta_full 27.50
_diffrn_reflns_theta_max 27.50
_diffrn_reflns_theta_min 1.94
_exptl_absorpt_coefficient_mu 1.370
_exptl_absorpt_correction_T_max 0.7456
_exptl_absorpt_correction_T_min 0.7089
_exptl_absorpt_correction_type multi-scan
_exptl_absorpt_process_details '(SADABS; Sheldrick, 2007)'
_exptl_crystal_density_diffrn 1.314
_exptl_crystal_density_method 'not measured'
_exptl_crystal_description prism
_exptl_crystal_F_000 1892
_exptl_crystal_size_max 0.25
_exptl_crystal_size_mid 0.20
_exptl_crystal_size_min 0.15
_refine_diff_density_max 0.834
_refine_diff_density_min -1.204
_refine_diff_density_rms 0.070
_refine_ls_extinction_method none
_refine_ls_goodness_of_fit_ref 1.089
_refine_ls_hydrogen_treatment constr
_refine_ls_matrix_type full
_refine_ls_number_parameters 266
_refine_ls_number_reflns 5274
_refine_ls_number_restraints 4
_refine_ls_restrained_S_all 1.090
_refine_ls_R_factor_all 0.0299
_refine_ls_R_factor_gt 0.0255
_refine_ls_shift/su_max 0.001
_refine_ls_shift/su_mean 0.000
_refine_ls_structure_factor_coef Fsqd
_refine_ls_weighting_details 'calc w=1/[\s^2^(Fo^2^)+(0.0180P)^2^+13.8396P] where P=(Fo^2^+2Fc^2^)/3'
_refine_ls_weighting_scheme calc
_refine_ls_wR_factor_gt 0.0580
_refine_ls_wR_factor_ref 0.0617
_reflns_number_gt 4700
_reflns_number_total 5274
_reflns_threshold_expression >2sigma(I)
_cod_data_source_file ja6b05712_si_002.cif
_cod_data_source_block UP4803
_cod_depositor_comments
;
The following automatic conversions were performed:

data name '_atom_site_symetry_multiplicity' was replaced with
'_atom_site_symmetry_multiplicity' as specified in the replacement
file
'/home/saulius/struct/COD-crude-data/automatic-downloads/DataCite-retrospective/ACS/depositions/lib/lists/replacement-tags.lst'.

Automatic conversion script
Id: cif_correct_tags 6909 2019-04-08 15:41:33Z antanas 
;
_cod_original_sg_symbol_H-M 'I 2/a      '
_cod_database_code 4130667

loop_
_symmetry_equiv_pos_as_xyz
'x, y, z'
'-x+1/2, y, -z'
'x+1/2, y+1/2, z+1/2'
'-x+1, y+1/2, -z+1/2'
'-x, -y, -z'
'x-1/2, -y, z'
'-x+1/2, -y+1/2, -z+1/2'
'x, -y+1/2, z+1/2'

loop_
_atom_site_label
_atom_site_type_symbol
_atom_site_fract_x
_atom_site_fract_y
_atom_site_fract_z
_atom_site_U_iso_or_equiv
_atom_site_adp_type
_atom_site_occupancy
_atom_site_symmetry_multiplicity
_atom_site_calc_flag
_atom_site_refinement_flags
Ce1 Ce 0.2500 0.7500 0.7500 0.01913(5) Uani 1 2 d S
Cl1 Cl 0.14053(3) 0.69650(5) 0.83594(2) 0.02920(11) Uani 1 1 d .
Cl2 Cl 0.21338(3) 0.97047(5) 0.77035(3) 0.04134(15) Uani 1 1 d .
Cl3 Cl 0.14726(3) 0.74113(6) 0.65004(3) 0.04268(16) Uani 1 1 d .
N1 N 0.43323(12) 0.38198(18) 0.24623(12) 0.0440(5) Uani 1 1 d .
C1 C 0.37203(19) 0.3767(3) 0.19601(16) 0.0565(8) Uani 1 1 d .
H1a H 0.3760 0.4404 0.1683 0.075 Uiso 1 1 calc R
H1b H 0.3251 0.3819 0.2174 0.075 Uiso 1 1 calc R
C2 C 0.3711(3) 0.2728(3) 0.1539(2) 0.0972(16) Uani 1 1 d .
H2a H 0.4186 0.2631 0.1352 0.146 Uiso 1 1 calc R
H2b H 0.3341 0.2804 0.1204 0.146 Uiso 1 1 calc R
H2c H 0.3599 0.2100 0.1798 0.146 Uiso 1 1 calc R
C3 C 0.50838(18) 0.3802(3) 0.2159(2) 0.0741(12) Uani 1 1 d .
H3a H 0.5146 0.3105 0.1941 0.099 Uiso 1 1 calc R
H3b H 0.5462 0.3852 0.2495 0.099 Uiso 1 1 calc R
C4 C 0.52001(19) 0.4738(3) 0.1674(2) 0.0711(11) Uani 1 1 d .
H4a H 0.4815 0.4717 0.1350 0.107 Uiso 1 1 calc R
H4b H 0.5671 0.4649 0.1477 0.107 Uiso 1 1 calc R
H4c H 0.5188 0.5431 0.1894 0.107 Uiso 1 1 calc R
C5 C 0.43258(19) 0.2835(2) 0.29128(18) 0.0605(9) Uani 1 1 d .
H5a H 0.4454 0.2184 0.2671 0.080 Uiso 1 1 calc R
H5b H 0.4706 0.2940 0.3243 0.080 Uiso 1 1 calc R
C6 C 0.3596(2) 0.2633(3) 0.3235(2) 0.0681(10) Uani 1 1 d .
H6a H 0.3463 0.3272 0.3477 0.102 Uiso 1 1 calc R
H6b H 0.3644 0.2014 0.3518 0.102 Uiso 1 1 calc R
H6c H 0.3220 0.2487 0.2914 0.102 Uiso 1 1 calc R
C7 C 0.42074(14) 0.4877(2) 0.28373(13) 0.0385(5) Uani 1 1 d .
H7a H 0.4183 0.5487 0.2537 0.051 Uiso 1 1 calc R
H7b H 0.3733 0.4831 0.3043 0.051 Uiso 1 1 calc R
C8 C 0.47972(19) 0.5121(3) 0.33440(18) 0.0670(10) Uani 1 1 d .
H8a H 0.4824 0.4525 0.3646 0.100 Uiso 1 1 calc R
H8b H 0.4676 0.5787 0.3565 0.100 Uiso 1 1 calc R
H8c H 0.5266 0.5205 0.3143 0.100 Uiso 1 1 calc R
N2 N 0.7500 0.4698(2) 0.5000 0.0290(6) Uani 1 2 d S
C9 C 0.7343(2) 0.5689(3) 0.5377(2) 0.0261(8) Uani 0.50 1 d PD
H9a H 0.7644 0.5677 0.5769 0.035 Uiso 0.50 1 calc PR
H9b H 0.6829 0.5677 0.5498 0.035 Uiso 0.50 1 calc PR
C10 C 0.7500 0.6797(3) 0.5000 0.0596(13) Uani 1 2 d SD
H10a H 0.8008 0.6816 0.4879 0.089 Uiso 0.50 1 calc PR
H10b H 0.7399 0.7414 0.5272 0.089 Uiso 0.50 1 calc PR
H10c H 0.7187 0.6831 0.4622 0.089 Uiso 0.50 1 calc PR
C11 C 0.7334(2) 0.3701(3) 0.5362(2) 0.0261(8) Uani 0.50 1 d PD
H11a H 0.6816 0.3711 0.5470 0.035 Uiso 0.50 1 calc PR
H11b H 0.7620 0.3711 0.5762 0.035 Uiso 0.50 1 calc PR
C12 C 0.7500 0.2603(3) 0.5000 0.0335(7) Uani 1 2 d SD
H12a H 0.7225 0.2588 0.4600 0.050 Uiso 0.50 1 calc PR
H12b H 0.7358 0.1991 0.5260 0.050 Uiso 0.50 1 calc PR
H12c H 0.8019 0.2559 0.4918 0.050 Uiso 0.50 1 calc PR
C13 C 0.7242(2) 0.4711(4) 0.43160(19) 0.0252(8) Uani 0.50 1 d PD
H13a H 0.7435 0.4075 0.4094 0.034 Uiso 0.50 1 calc PR
H13b H 0.7422 0.5366 0.4106 0.034 Uiso 0.50 1 calc PR
C14 C 0.6400(3) 0.4693(6) 0.4284(3) 0.0348(13) Uani 0.50 1 d PD
H14a H 0.6224 0.4049 0.4499 0.052 Uiso 0.50 1 calc PR
H14b H 0.6233 0.4682 0.3843 0.052 Uiso 0.50 1 calc PR
H14c H 0.6212 0.5337 0.4491 0.052 Uiso 0.50 1 calc PR
C15 C 0.8413(2) 0.4684(4) 0.4904(2) 0.0265(9) Uani 0.50 1 d PD
H15a H 0.8538 0.4041 0.4654 0.035 Uiso 0.50 1 calc PR
H15b H 0.8548 0.5327 0.4658 0.035 Uiso 0.50 1 calc PR
C16 C 0.8872(3) 0.4671(6) 0.5520(3) 0.0424(15) Uani 0.50 1 d PD
H16a H 0.8758 0.5307 0.5772 0.064 Uiso 0.50 1 calc PR
H16b H 0.9387 0.4679 0.5421 0.064 Uiso 0.50 1 calc PR
H16c H 0.8763 0.4019 0.5760 0.064 Uiso 0.50 1 calc PR
N3 N 0.55279(19) 0.6760(3) 0.53240(19) 0.0861(11) Uani 1 1 d .
C17 C 0.51189(16) 0.7442(2) 0.52050(15) 0.0457(6) Uani 1 1 d .
C18 C 0.45947(14) 0.8302(2) 0.50578(13) 0.0387(5) Uani 1 1 d .
H18a H 0.4313 0.8110 0.4678 0.058 Uiso 1 1 calc R
H18b H 0.4854 0.8977 0.4987 0.058 Uiso 1 1 calc R
H18c H 0.4268 0.8391 0.5411 0.058 Uiso 1 1 calc R
N4 N 0.36583(16) 1.0609(3) 0.49566(19) 0.0495(8) Uani 0.80 1 d P
C19 C 0.32691(17) 1.0349(2) 0.45504(18) 0.0383(7) Uani 0.80 1 d P
C20 C 0.27592(19) 1.0016(3) 0.40320(17) 0.0683(10) Uani 1 1 d .
H20a H 0.2813 0.9243 0.3953 0.102 Uiso 1 1 calc R
H20b H 0.2869 1.0417 0.3649 0.102 Uiso 1 1 calc R
H20c H 0.2261 1.0169 0.4153 0.102 Uiso 1 1 calc R
N4' N 0.3573(7) 1.0520(11) 0.5397(8) 0.052(3) Uani 0.20 1 d P
C19' C 0.3040(8) 1.0328(12) 0.5652(8) 0.047(3) Uani 0.20 1 d P

loop_
_atom_site_aniso_label
_atom_site_aniso_U_11
_atom_site_aniso_U_22
_atom_site_aniso_U_33
_atom_site_aniso_U_23
_atom_site_aniso_U_13
_atom_site_aniso_U_12
Ce1 0.01575(8) 0.02442(8) 0.01727(8) -0.00381(6) 0.00146(5) 0.00012(6)
Cl1 0.0245(2) 0.0368(3) 0.0267(2) -0.0025(2) 0.00751(19) -0.0021(2)
Cl2 0.0350(3) 0.0272(3) 0.0626(4) -0.0068(3) 0.0182(3) 0.0000(2)
Cl3 0.0215(2) 0.0835(5) 0.0229(3) -0.0023(3) -0.0040(2) -0.0011(3)
N1 0.0351(11) 0.0337(11) 0.0641(15) 0.0074(10) 0.0213(10) 0.0100(9)
C1 0.067(2) 0.0459(16) 0.0574(18) -0.0157(14) 0.0103(15) 0.0028(15)
C2 0.151(5) 0.062(2) 0.080(3) -0.034(2) 0.027(3) -0.005(3)
C3 0.0507(18) 0.062(2) 0.111(3) 0.033(2) 0.047(2) 0.0260(16)
C4 0.057(2) 0.061(2) 0.097(3) 0.025(2) 0.0424(19) 0.0121(16)
C5 0.065(2) 0.0360(14) 0.082(2) 0.0156(15) 0.0325(18) 0.0147(14)
C6 0.076(2) 0.0487(18) 0.082(3) -0.0006(17) 0.041(2) -0.0078(16)
C7 0.0298(12) 0.0356(13) 0.0496(15) 0.0035(11) -0.0049(10) 0.0051(10)
C8 0.0569(19) 0.061(2) 0.081(2) 0.0234(18) -0.0380(18) -0.0095(16)
N2 0.0448(16) 0.0242(13) 0.0179(12) 0.000 -0.0021(11) 0.000
C9 0.024(2) 0.026(2) 0.029(2) -0.0059(17) 0.0028(16) 0.0034(16)
C10 0.049(2) 0.0238(17) 0.107(4) 0.000 0.032(2) 0.000
C11 0.030(2) 0.025(2) 0.023(2) 0.0033(16) 0.0045(16) 0.0000(17)
C12 0.0361(17) 0.0251(15) 0.0393(18) 0.000 0.0031(14) 0.000
C13 0.024(2) 0.035(2) 0.0165(18) 0.0006(16) -0.0009(15) 0.0024(17)
C14 0.024(3) 0.048(3) 0.032(3) -0.006(3) -0.004(2) 0.004(3)
C15 0.0182(18) 0.034(2) 0.027(2) -0.0044(17) 0.0006(16) 0.0015(16)
C16 0.026(3) 0.064(4) 0.037(4) -0.010(3) -0.008(2) 0.008(3)
N3 0.071(2) 0.070(2) 0.119(3) 0.032(2) 0.019(2) 0.0291(17)
C17 0.0435(15) 0.0437(15) 0.0502(16) 0.0071(12) 0.0112(12) 0.0049(12)
C18 0.0360(13) 0.0385(13) 0.0414(14) 0.0015(11) -0.0008(10) 0.0030(10)
N4 0.0308(15) 0.0500(18) 0.068(2) 0.0122(17) 0.0011(16) -0.0044(13)
C19 0.0277(14) 0.0271(14) 0.061(2) -0.0027(14) 0.0133(14) 0.0022(12)
C20 0.0550(19) 0.086(3) 0.064(2) -0.0393(19) 0.0159(16) -0.0149(18)
N4' 0.044(7) 0.041(7) 0.073(10) 0.015(7) 0.010(7) -0.003(5)
C19' 0.046(8) 0.040(7) 0.056(9) 0.002(6) -0.002(7) 0.004(6)

loop_
_atom_type_symbol
_atom_type_description
_atom_type_scat_dispersion_real
_atom_type_scat_dispersion_imag
_atom_type_scat_source
C C 0.0033 0.0016 'International Tables Vol C Tables 4.2.6.8 and 6.1.1.4'
H H 0.0000 0.0000 'International Tables Vol C Tables 4.2.6.8 and 6.1.1.4'
Ce Ce -0.2486 2.6331 'International Tables Vol C Tables 4.2.6.8 and 6.1.1.4'
Cl Cl 0.1484 0.1585 'International Tables Vol C Tables 4.2.6.8 and 6.1.1.4'
N N 0.0061 0.0033 'International Tables Vol C Tables 4.2.6.8 and 6.1.1.4'

loop_
_geom_angle_atom_site_label_1
_geom_angle_atom_site_label_2
_geom_angle_atom_site_label_3
_geom_angle
_geom_angle_site_symmetry_1
_geom_angle_site_symmetry_3
Cl3 Ce1 Cl3 180.0 7_566 .
Cl3 Ce1 Cl1 90.068(19) 7_566 .
Cl3 Ce1 Cl1 89.932(19) . .
Cl3 Ce1 Cl1 89.932(19) 7_566 7_566
Cl3 Ce1 Cl1 90.068(19) . 7_566
Cl1 Ce1 Cl1 180.0 . 7_566
Cl3 Ce1 Cl2 89.65(2) 7_566 7_566
Cl3 Ce1 Cl2 90.35(2) . 7_566
Cl1 Ce1 Cl2 92.748(17) . 7_566
Cl1 Ce1 Cl2 87.252(17) 7_566 7_566
Cl3 Ce1 Cl2 90.35(2) 7_566 .
Cl3 Ce1 Cl2 89.65(2) . .
Cl1 Ce1 Cl2 87.252(17) . .
Cl1 Ce1 Cl2 92.748(17) 7_566 .
Cl2 Ce1 Cl2 180.0 7_566 .
C1 N1 C3 111.2(3) . .
C1 N1 C5 112.2(3) . .
C3 N1 C5 105.5(2) . .
C1 N1 C7 106.01(19) . .
C3 N1 C7 111.8(2) . .
C5 N1 C7 110.2(2) . .
N1 C1 C2 115.4(3) . .
N1 C3 C4 113.7(2) . .
C6 C5 N1 114.8(3) . .
C8 C7 N1 114.3(2) . .
C11 N2 C11 68.0(3) 2_656 .
C11 N2 C9 178.6(3) 2_656 .
C11 N2 C9 111.1(2) . .
C11 N2 C9 111.1(2) 2_656 2_656
C11 N2 C9 178.6(3) . 2_656
C9 N2 C9 69.8(4) . 2_656
C11 N2 C13 65.1(2) 2_656 .
C11 N2 C13 116.0(3) . .
C9 N2 C13 116.3(3) . .
C9 N2 C13 62.6(2) 2_656 .
C11 N2 C13 116.0(3) 2_656 2_656
C11 N2 C13 65.1(2) . 2_656
C9 N2 C13 62.6(2) . 2_656
C9 N2 C13 116.3(3) 2_656 2_656
C13 N2 C13 178.8(4) . 2_656
C11 N2 C15 105.6(3) 2_656 2_656
C11 N2 C15 73.4(2) . 2_656
C9 N2 C15 75.0(2) . 2_656
C9 N2 C15 106.1(2) 2_656 2_656
C13 N2 C15 80.0(2) . 2_656
C13 N2 C15 100.1(2) 2_656 2_656
C11 N2 C15 73.4(2) 2_656 .
C11 N2 C15 105.6(3) . .
C9 N2 C15 106.1(2) . .
C9 N2 C15 75.0(2) 2_656 .
C13 N2 C15 100.1(2) . .
C13 N2 C15 80.0(2) 2_656 .
C15 N2 C15 178.8(4) 2_656 .
N2 C9 C10 113.1(3) . .
N2 C11 C12 114.5(3) . .
N2 C13 C14 109.4(3) . .
N2 C13 C15 53.92(17) . 2_656
C14 C13 C15 55.5(3) . 2_656
C16 C15 N2 115.1(4) . .
C16 C15 C13 69.0(3) . 2_656
N2 C15 C13 46.12(15) . 2_656
N3 C17 C18 179.4(4) . .
N4' N4 C19 125.7(9) . .
N4' N4 C19' 27.6(9) . .
C19 N4 C19' 98.8(5) . .
N4 C19 C20 179.3(4) . .
N4 C19 N4' 24.4(4) . .
C20 C19 N4' 154.9(5) . .
N4 N4' C19' 129.8(17) . .
N4 N4' C19 29.9(6) . .
C19' N4' C19 100.7(12) . .
N4' C19' C20 175.6(16) . 2_556
N4' C19' N4 22.6(9) . .
C20 C19' N4 153.3(10) 2_556 .

loop_
_geom_bond_atom_site_label_1
_geom_bond_atom_site_label_2
_geom_bond_distance
_geom_bond_site_symmetry_2
Ce1 Cl3 2.7612(6) 7_566
Ce1 Cl3 2.7612(6) .
Ce1 Cl1 2.7790(6) .
Ce1 Cl1 2.7790(6) 7_566
Ce1 Cl2 2.7988(6) 7_566
Ce1 Cl2 2.7988(6) .
N1 C1 1.507(4) .
N1 C3 1.514(3) .
N1 C5 1.522(4) .
N1 C7 1.525(3) .
C1 C2 1.540(4) .
C3 C4 1.539(4) .
C5 C6 1.515(4) .
C7 C8 1.513(4) .
N2 C11 1.464(4) 2_656
N2 C11 1.464(4) .
N2 C9 1.471(4) .
N2 C9 1.471(4) 2_656
N2 C13 1.489(4) .
N2 C13 1.489(4) 2_656
N2 C15 1.670(4) 2_656
N2 C15 1.670(4) .
C9 C10 1.590(5) .
C11 C12 1.566(5) .
C13 C14 1.525(6) .
C13 C15 2.034(6) 2_656
C15 C16 1.513(7) .
C15 C13 2.034(6) 2_656
N3 C17 1.136(4) .
C17 C18 1.441(4) .
N4 N4' 0.940(15) .
N4 C19 1.133(5) .
N4 C19' 1.882(16) .
C19 C20 1.461(5) .
C19 N4' 1.847(17) .
N4' C19' 1.136(19) .
C19' C20 1.648(16) 2_556
